data_7228896
loop_
_publ_author_name
'Ma, Qing'
'Lu, Zhipeng'
'Liao, Longyu'
'Huang, Jinglun'
'Liu, Dabin'
'Li, Jinshan'
'Fan, Guijuan'

_publ_section_title
;
 5,6-Di(2-fluoro-2,2-dinitroethoxy)furazano[3,4-b]pyrazine: a high
 performance melt-cast energetic material and its polycrystalline
 properties
;
_journal_issue 62
_journal_name_full 'RSC Adv.'
_journal_page_first 38844
_journal_paper_doi 10.1039/C7RA07035G
_journal_volume 7
_journal_year 2017
_chemical_formula_sum 'C4 Cl2 N4 O'
_chemical_formula_weight 190.98
_chemical_name_systematic
; 
 ? 
;
_space_group_crystal_system orthorhombic
_space_group_IT_number 61
_space_group_name_Hall '-P 2ac 2ab'
_space_group_name_H-M_alt 'P b c a'
_symmetry_space_group_name_Hall '-P 2ac 2ab'
_symmetry_space_group_name_H-M 'P b c a'
_audit_creation_method SHELXL-2013
_audit_update_record
;
2017-03-03 deposited with the CCDC.
2017-08-09 downloaded from the CCDC.
;
_cell_angle_alpha 90
_cell_angle_beta 90
_cell_angle_gamma 90
_cell_formula_units_Z 8
_cell_length_a 10.8387(17)
_cell_length_b 7.0582(11)
_cell_length_c 16.911(3)
_cell_measurement_reflns_used 2410
_cell_measurement_temperature 293(2)
_cell_measurement_theta_max 55.690
_cell_measurement_theta_min 6.111
_cell_volume 1293.7(4)
_computing_cell_refinement 'Bruker SMART'
_computing_data_collection 'Bruker SMART'
_computing_data_reduction 'Bruker SHELXTL'
_computing_molecular_graphics 'Bruker SHELXTL'
_computing_publication_material 'Bruker SHELXTL'
_computing_structure_refinement 'SHELXL-2013 (Sheldrick, 2013)'
_computing_structure_solution 'Bruker SHELXTL'
_diffrn_ambient_temperature 293(2)
_diffrn_measured_fraction_theta_full 1.000
_diffrn_measured_fraction_theta_max 1.000
_diffrn_measurement_device_type 'CCD area detector'
_diffrn_measurement_method 'phi and omega scans'
_diffrn_radiation_type MoK\a
_diffrn_radiation_wavelength 0.71073
_diffrn_reflns_av_R_equivalents 0.0461
_diffrn_reflns_av_unetI/netI 0.0349
_diffrn_reflns_Laue_measured_fraction_full 1.000
_diffrn_reflns_Laue_measured_fraction_max 1.000
_diffrn_reflns_limit_h_max 13
_diffrn_reflns_limit_h_min -9
_diffrn_reflns_limit_k_max 8
_diffrn_reflns_limit_k_min -8
_diffrn_reflns_limit_l_max 20
_diffrn_reflns_limit_l_min -20
_diffrn_reflns_number 7025
_diffrn_reflns_point_group_measured_fraction_full 1.000
_diffrn_reflns_point_group_measured_fraction_max 1.000
_diffrn_reflns_theta_full 25.242
_diffrn_reflns_theta_max 25.995
_diffrn_reflns_theta_min 2.409
_exptl_absorpt_coefficient_mu 0.936
_exptl_absorpt_correction_T_max 0.7456
_exptl_absorpt_correction_T_min 0.6198
_exptl_absorpt_correction_type multi-scan
_exptl_absorpt_process_details sadabs
_exptl_crystal_colour colorless
_exptl_crystal_density_diffrn 1.961
_exptl_crystal_description prismatic
_exptl_crystal_F_000 752
_exptl_crystal_size_max 0.200
_exptl_crystal_size_mid 0.170
_exptl_crystal_size_min 0.120
_refine_diff_density_max 0.255
_refine_diff_density_min -0.357
_refine_diff_density_rms 0.094
_refine_ls_extinction_coef 0.0074(14)
_refine_ls_extinction_expression Fc^*^=kFc[1+0.001xFc^2^\l^3^/sin(2\q)]^-1/4^
_refine_ls_extinction_method SHELXL
_refine_ls_goodness_of_fit_ref 1.077
_refine_ls_hydrogen_treatment undef
_refine_ls_matrix_type full
_refine_ls_number_parameters 101
_refine_ls_number_reflns 1267
_refine_ls_number_restraints 0
_refine_ls_restrained_S_all 1.077
_refine_ls_R_factor_all 0.0386
_refine_ls_R_factor_gt 0.0328
_refine_ls_shift/su_max 0.000
_refine_ls_shift/su_mean 0.000
_refine_ls_structure_factor_coef Fsqd
_refine_ls_weighting_details 'w=1/[\s^2^(Fo^2^)+(0.0454P)^2^+0.2872P] where P=(Fo^2^+2Fc^2^)/3'
_refine_ls_weighting_scheme calc
_refine_ls_wR_factor_gt 0.0783
_refine_ls_wR_factor_ref 0.0836
_reflns_Friedel_coverage 0.000
_reflns_number_gt 1115
_reflns_number_total 1267
_reflns_threshold_expression 'I > 2\s(I)'
_cod_data_source_file c7ra07035g2.cif
_cod_data_source_block cd17106
_cod_original_cell_volume 1293.7(3)
_cod_database_code 7228896
_shelx_space_group_comment
; 
The symmetry employed for this shelxl refinement is uniquely defined 
by the following loop, which should always be used as a source of 
symmetry information in preference to the above space-group names. 
They are only intended as comments. 
;
_shelx_estimated_absorpt_t_min 0.835
_shelx_estimated_absorpt_t_max 0.896
_shelxl_version_number 2013-4

loop_
_space_group_symop_operation_xyz
'x, y, z'
'-x+1/2, -y, z+1/2'
'-x, y+1/2, -z+1/2'
'x+1/2, -y+1/2, -z'
'-x, -y, -z'
'x-1/2, y, -z-1/2'
'x, -y-1/2, z-1/2'
'-x-1/2, y-1/2, z'

loop_
_atom_site_label
_atom_site_type_symbol
_atom_site_fract_x
_atom_site_fract_y
_atom_site_fract_z
_atom_site_U_iso_or_equiv
_atom_site_adp_type
_atom_site_occupancy
_atom_site_site_symmetry_order
_atom_site_calc_flag
Cl1 Cl -0.01618(5) 0.26288(8) 0.43872(3) 0.0580(2) Uani 1 1 d
Cl2 Cl 0.22204(5) 0.02481(7) 0.44416(3) 0.0562(2) Uani 1 1 d
N1 N 0.04680(18) 0.2716(3) 0.14897(11) 0.0555(4) Uani 1 1 d
N2 N 0.22580(17) 0.0979(3) 0.15336(10) 0.0558(5) Uani 1 1 d
N3 N 0.00756(14) 0.2751(2) 0.28770(10) 0.0419(4) Uani 1 1 d
N4 N 0.23254(14) 0.0544(2) 0.29321(9) 0.0423(4) Uani 1 1 d
O1 O 0.14194(15) 0.1916(2) 0.10677(8) 0.0622(4) Uani 1 1 d
C1 C 0.07335(17) 0.2275(2) 0.22226(11) 0.0403(4) Uani 1 1 d
C2 C 0.18251(16) 0.1221(2) 0.22459(10) 0.0393(4) Uani 1 1 d
C3 C 0.05533(16) 0.2126(2) 0.35187(10) 0.0374(4) Uani 1 1 d
C4 C 0.16967(16) 0.0999(2) 0.35443(10) 0.0374(4) Uani 1 1 d

loop_
_atom_site_aniso_label
_atom_site_aniso_U_11
_atom_site_aniso_U_22
_atom_site_aniso_U_33
_atom_site_aniso_U_23
_atom_site_aniso_U_13
_atom_site_aniso_U_12
Cl1 0.0460(3) 0.0778(4) 0.0502(3) -0.0096(2) 0.0085(2) 0.0045(2)
Cl2 0.0630(4) 0.0533(3) 0.0523(3) 0.0091(2) -0.0143(2) 0.0077(2)
N1 0.0594(10) 0.0583(11) 0.0486(9) 0.0073(7) -0.0074(8) -0.0016(8)
N2 0.0563(11) 0.0594(11) 0.0517(9) -0.0067(8) 0.0083(8) -0.0037(8)
N3 0.0341(8) 0.0407(9) 0.0508(9) 0.0005(6) -0.0011(7) 0.0040(6)
N4 0.0361(8) 0.0369(8) 0.0539(9) -0.0020(7) -0.0013(7) 0.0045(6)
O1 0.0741(10) 0.0701(10) 0.0425(7) 0.0007(7) 0.0023(7) -0.0076(8)
C1 0.0387(9) 0.0353(9) 0.0470(10) 0.0030(7) -0.0033(8) -0.0035(7)
C2 0.0357(9) 0.0361(9) 0.0461(10) -0.0028(7) 0.0024(7) -0.0039(7)
C3 0.0312(8) 0.0368(9) 0.0443(9) -0.0020(7) 0.0003(7) -0.0019(7)
C4 0.0347(8) 0.0315(8) 0.0459(10) 0.0014(7) -0.0046(7) -0.0002(7)

loop_
_atom_type_symbol
_atom_type_description
_atom_type_scat_dispersion_real
_atom_type_scat_dispersion_imag
_atom_type_scat_source
C C 0.0033 0.0016 'International Tables Vol C Tables 4.2.6.8 and 6.1.1.4'
N N 0.0061 0.0033 'International Tables Vol C Tables 4.2.6.8 and 6.1.1.4'
O O 0.0106 0.0060 'International Tables Vol C Tables 4.2.6.8 and 6.1.1.4'
Cl Cl 0.1484 0.1585 'International Tables Vol C Tables 4.2.6.8 and 6.1.1.4'

loop_
_geom_angle_atom_site_label_1
_geom_angle_atom_site_label_2
_geom_angle_atom_site_label_3
_geom_angle
C1 N1 O1 103.23(16)
C2 N2 O1 103.22(15)
C3 N3 C1 113.11(15)
C4 N4 C2 112.81(15)
N2 O1 N1 113.36(14)
N1 C1 N3 126.64(18)
N1 C1 C2 109.80(17)
N3 C1 C2 123.56(16)
N2 C2 N4 126.55(17)
N2 C2 C1 110.38(16)
N4 C2 C1 123.06(15)
N3 C3 C4 123.45(15)
N3 C3 Cl1 118.43(13)
C4 C3 Cl1 118.13(13)
N4 C4 C3 124.01(15)
N4 C4 Cl2 117.69(13)
C3 C4 Cl2 118.31(13)

loop_
_geom_bond_atom_site_label_1
_geom_bond_atom_site_label_2
_geom_bond_distance
Cl1 C3 1.6984(18)
Cl2 C4 1.7046(17)
N1 C1 1.310(3)
N1 O1 1.375(2)
N2 C2 1.304(2)
N2 O1 1.373(2)
N3 C3 1.281(2)
N3 C1 1.359(2)
N4 C4 1.280(2)
N4 C2 1.367(2)
C1 C2 1.398(3)
C3 C4 1.473(2)

loop_
_geom_torsion_atom_site_label_1
_geom_torsion_atom_site_label_2
_geom_torsion_atom_site_label_3
_geom_torsion_atom_site_label_4
_geom_torsion
C2 N2 O1 N1 -0.6(2)
C1 N1 O1 N2 0.5(2)
O1 N1 C1 N3 179.50(16)
O1 N1 C1 C2 -0.2(2)
C3 N3 C1 N1 179.95(18)
C3 N3 C1 C2 -0.4(2)
O1 N2 C2 N4 179.58(16)
O1 N2 C2 C1 0.5(2)
C4 N4 C2 N2 -179.78(17)
C4 N4 C2 C1 -0.8(2)
N1 C1 C2 N2 -0.2(2)
N3 C1 C2 N2 -179.89(17)
N1 C1 C2 N4 -179.33(17)
N3 C1 C2 N4 1.0(3)
C1 N3 C3 C4 -0.2(2)
C1 N3 C3 Cl1 179.42(12)
C2 N4 C4 C3 0.2(2)
C2 N4 C4 Cl2 -179.89(12)
N3 C3 C4 N4 0.3(3)
Cl1 C3 C4 N4 -179.30(14)
N3 C3 C4 Cl2 -179.60(14)
Cl1 C3 C4 Cl2 0.77(19)
